data_4338984
loop_
_publ_author_name
'Thirupathi, Natesan'
'Stricklen, Phillip M.'
'Liu, Xiaodong'
'Oshel, Reed'
'Guzei, Ilia'
'Ellern, Arkady'
'Verkade, John G.'

_publ_section_title
;
 Comparisons of phosphorus ligation properties in P(CH2NR)3P.
;
_journal_issue 22
_journal_name_full 'Inorganic chemistry'
_journal_page_first 9351
_journal_page_last 9363
_journal_paper_doi 10.1021/ic0703070
_journal_volume 46
_journal_year 2007
_chemical_formula_sum 'C21 H21 N3 P2'
_chemical_formula_weight 377.35
_chemical_name_systematic
; 
 ? 
;
_space_group_IT_number 14
_symmetry_cell_setting monoclinic
_symmetry_space_group_name_Hall '-P 2yn'
_symmetry_space_group_name_H-M 'P 1 21/n 1'
_atom_sites_solution_hydrogens geom
_atom_sites_solution_primary direct
_atom_sites_solution_secondary difmap
_audit_creation_method SHELXL-97
_cell_angle_alpha 90.00
_cell_angle_beta 109.5599(10)
_cell_angle_gamma 90.00
_cell_formula_units_Z 4
_cell_length_a 10.2430(4)
_cell_length_b 18.6675(8)
_cell_length_c 10.5701(4)
_cell_measurement_temperature 293(2)
_cell_volume 1904.49(13)
_computing_cell_refinement 'Bruker SMART'
_computing_data_collection 'Bruker SMART'
_computing_data_reduction 'Bruker SHELXTL'
_computing_molecular_graphics 'Bruker SHELXTL'
_computing_publication_material 'Bruker SHELXTL'
_computing_structure_refinement 'SHELXL-97 (Sheldrick, 1997)'
_computing_structure_solution 'SHELXS-97 (Sheldrick, 1990)'
_diffrn_ambient_temperature 293(2)
_diffrn_measured_fraction_theta_full 0.999
_diffrn_measured_fraction_theta_max 0.999
_diffrn_measurement_device_type 'CCD area detector'
_diffrn_measurement_method 'phi and omega scans'
_diffrn_radiation_monochromator graphite
_diffrn_radiation_source 'fine-focus sealed tube'
_diffrn_radiation_type MoK\a
_diffrn_radiation_wavelength 0.71073
_diffrn_reflns_av_R_equivalents 0.0000
_diffrn_reflns_av_sigmaI/netI 0.0262
_diffrn_reflns_limit_h_max 12
_diffrn_reflns_limit_h_min -12
_diffrn_reflns_limit_k_max 23
_diffrn_reflns_limit_k_min 0
_diffrn_reflns_limit_l_max 13
_diffrn_reflns_limit_l_min 0
_diffrn_reflns_number 3885
_diffrn_reflns_theta_full 26.37
_diffrn_reflns_theta_max 26.37
_diffrn_reflns_theta_min 2.18
_exptl_absorpt_coefficient_mu 0.238
_exptl_absorpt_correction_T_max 0.9539
_exptl_absorpt_correction_T_min 0.8902
_exptl_absorpt_correction_type none
_exptl_crystal_density_diffrn 1.316
_exptl_crystal_density_method 'not measured'
_exptl_crystal_F_000 792
_exptl_crystal_size_max 0.50
_exptl_crystal_size_mid 0.30
_exptl_crystal_size_min 0.20
_refine_diff_density_max 0.344
_refine_diff_density_min -0.233
_refine_diff_density_rms 0.043
_refine_ls_extinction_method none
_refine_ls_goodness_of_fit_ref 1.039
_refine_ls_hydrogen_treatment mixed
_refine_ls_matrix_type full
_refine_ls_number_parameters 235
_refine_ls_number_reflns 3885
_refine_ls_number_restraints 0
_refine_ls_restrained_S_all 1.039
_refine_ls_R_factor_all 0.0409
_refine_ls_R_factor_gt 0.0326
_refine_ls_shift/su_max 0.001
_refine_ls_shift/su_mean 0.000
_refine_ls_structure_factor_coef Fsqd
_refine_ls_weighting_details 'calc w=1/[\s^2^(Fo^2^)+(0.0721P)^2^+0.0000P] where P=(Fo^2^+2Fc^2^)/3'
_refine_ls_weighting_scheme calc
_refine_ls_wR_factor_gt 0.0993
_refine_ls_wR_factor_ref 0.1045
_reflns_number_gt 3218
_reflns_number_total 3885
_reflns_threshold_expression >2sigma(I)
_cod_data_source_file ic0703070-file003.cif
_cod_data_source_block ver44
_cod_depositor_comments
;
The following automatic conversions were performed:

'_symmetry_cell_setting' value 'Monoclinic' changed to 'monoclinic'
according to
/usr/data/users/saulius/automatic-downloads/retrospective/ACS/lib/dictionaries/cif_core.dic
dictionary named 'cif_core.dic' version 2.4.2 from 2011-04-26.

Automatic conversion script
Id: cif_fix_values 2281 2013-09-26 08:29:07Z andrius 
;
_cod_original_sg_symbol_H-M P2(1)/n
_cod_database_code 4338984

loop_
_symmetry_equiv_pos_as_xyz
'x, y, z'
'-x+1/2, y+1/2, -z+1/2'
'-x, -y, -z'
'x-1/2, -y-1/2, z-1/2'

loop_
_atom_site_label
_atom_site_type_symbol
_atom_site_fract_x
_atom_site_fract_y
_atom_site_fract_z
_atom_site_U_iso_or_equiv
_atom_site_adp_type
_atom_site_occupancy
_atom_site_symmetry_multiplicity
_atom_site_calc_flag
_atom_site_refinement_flags
P1 P 0.94835(4) 0.18181(2) 0.83636(4) 0.02377(13) Uani 1 1 d .
P2 P 0.67888(4) 0.10323(2) 0.65985(4) 0.02937(13) Uani 1 1 d .
N1 N 0.96571(13) 0.10288(6) 0.76202(13) 0.0272(3) Uani 1 1 d .
N2 N 0.83253(12) 0.15408(7) 0.91055(12) 0.0286(3) Uani 1 1 d .
N3 N 0.83734(12) 0.22649(7) 0.70145(12) 0.0281(3) Uani 1 1 d .
C1 C 0.84558(15) 0.05374(9) 0.71575(16) 0.0324(4) Uani 1 1 d .
H1A H 0.8472 0.0216 0.7884 0.039 Uiso 1 1 calc R
H1B H 0.8528 0.0250 0.6420 0.039 Uiso 1 1 calc R
C2 C 1.07820(14) 0.09161(8) 0.71545(14) 0.0255(3) Uani 1 1 d .
C3 C 1.15076(15) 0.14942(8) 0.68750(15) 0.0286(3) Uani 1 1 d .
H3 H 1.1244 0.1960 0.6988 0.034 Uiso 1 1 calc R
C4 C 1.26208(16) 0.13775(9) 0.64291(16) 0.0337(4) Uani 1 1 d .
H4 H 1.3111 0.1766 0.6266 0.040 Uiso 1 1 calc R
C5 C 1.30066(17) 0.06874(9) 0.62249(17) 0.0385(4) Uani 1 1 d .
H5 H 1.3740 0.0610 0.5909 0.046 Uiso 1 1 calc R
C6 C 1.22873(18) 0.01158(9) 0.64969(17) 0.0384(4) Uani 1 1 d .
H6 H 1.2542 -0.0349 0.6361 0.046 Uiso 1 1 calc R
C7 C 1.11916(16) 0.02221(9) 0.69687(15) 0.0330(4) Uani 1 1 d .
H7 H 1.0729 -0.0169 0.7161 0.040 Uiso 1 1 calc R
C8 C 0.68880(15) 0.13921(9) 0.82614(15) 0.0308(3) Uani 1 1 d .
H8A H 0.6351 0.1830 0.8138 0.037 Uiso 1 1 calc R
H8B H 0.6486 0.1049 0.8713 0.037 Uiso 1 1 calc R
C9 C 0.86579(15) 0.15896(8) 1.05124(14) 0.0252(3) Uani 1 1 d .
C10 C 1.00446(16) 0.15524(8) 1.13537(15) 0.0302(3) Uani 1 1 d .
H10 H 1.0742 0.1478 1.0987 0.036 Uiso 1 1 calc R
C11 C 1.03787(18) 0.16261(9) 1.27317(16) 0.0354(4) Uani 1 1 d .
H11 H 1.1303 0.1617 1.3279 0.042 Uiso 1 1 calc R
C12 C 0.93553(18) 0.17123(9) 1.33012(17) 0.0369(4) Uani 1 1 d .
H12 H 0.9586 0.1760 1.4226 0.044 Uiso 1 1 calc R
C13 C 0.79846(18) 0.17266(8) 1.24782(17) 0.0345(4) Uani 1 1 d .
H13 H 0.7291 0.1776 1.2858 0.041 Uiso 1 1 calc R
C14 C 0.76272(17) 0.16691(8) 1.10973(16) 0.0301(3) Uani 1 1 d .
H14 H 0.6700 0.1683 1.0558 0.036 Uiso 1 1 calc R
C15 C 0.73893(16) 0.18421(8) 0.59395(15) 0.0309(4) Uani 1 1 d .
H15A H 0.7830 0.1699 0.5298 0.037 Uiso 1 1 calc R
H15B H 0.6596 0.2138 0.5472 0.037 Uiso 1 1 calc R
C16 C 0.86531(14) 0.29827(8) 0.67646(15) 0.0256(3) Uani 1 1 d .
C17 C 0.84559(15) 0.32347(9) 0.54705(16) 0.0312(4) Uani 1 1 d .
H17 H 0.8121 0.2927 0.4741 0.037 Uiso 1 1 calc R
C18 C 0.87568(17) 0.39407(9) 0.52652(18) 0.0382(4) Uani 1 1 d .
H18 H 0.8610 0.4106 0.4398 0.046 Uiso 1 1 calc R
C19 C 0.92757(18) 0.44011(9) 0.63479(19) 0.0422(4) Uani 1 1 d .
H19 H 0.9502 0.4871 0.6211 0.051 Uiso 1 1 calc R
C20 C 0.94554(18) 0.41591(9) 0.76294(19) 0.0389(4) Uani 1 1 d .
H20 H 0.9796 0.4469 0.8355 0.047 Uiso 1 1 calc R
C21 C 0.91335(15) 0.34608(8) 0.78424(16) 0.0302(4) Uani 1 1 d .
H21 H 0.9236 0.3307 0.8707 0.036 Uiso 1 1 calc R

loop_
_atom_site_aniso_label
_atom_site_aniso_U_11
_atom_site_aniso_U_22
_atom_site_aniso_U_33
_atom_site_aniso_U_23
_atom_site_aniso_U_13
_atom_site_aniso_U_12
P1 0.0212(2) 0.0277(2) 0.0223(2) -0.00123(14) 0.00711(16) -0.00287(14)
P2 0.0248(2) 0.0337(2) 0.0286(2) -0.00425(16) 0.00764(17) -0.00764(16)
N1 0.0239(6) 0.0275(7) 0.0323(7) -0.0037(5) 0.0125(5) -0.0047(5)
N2 0.0232(6) 0.0395(8) 0.0240(7) -0.0025(5) 0.0089(5) -0.0058(5)
N3 0.0271(7) 0.0287(7) 0.0237(7) -0.0002(5) 0.0023(5) -0.0059(5)
C1 0.0292(8) 0.0302(9) 0.0393(9) -0.0049(7) 0.0134(7) -0.0066(6)
C2 0.0217(7) 0.0326(8) 0.0213(7) -0.0006(6) 0.0058(6) -0.0003(6)
C3 0.0275(8) 0.0299(8) 0.0274(8) 0.0009(6) 0.0080(6) 0.0001(6)
C4 0.0298(8) 0.0376(9) 0.0371(9) 0.0025(7) 0.0156(7) -0.0036(7)
C5 0.0305(9) 0.0470(11) 0.0433(10) -0.0023(8) 0.0193(8) 0.0012(7)
C6 0.0359(9) 0.0343(9) 0.0478(10) -0.0058(8) 0.0176(8) 0.0029(7)
C7 0.0309(8) 0.0314(9) 0.0389(9) -0.0004(7) 0.0147(7) -0.0014(7)
C8 0.0230(8) 0.0398(9) 0.0307(8) -0.0015(7) 0.0104(6) -0.0055(7)
C9 0.0294(8) 0.0228(7) 0.0246(8) 0.0004(6) 0.0109(6) -0.0019(6)
C10 0.0282(8) 0.0360(9) 0.0283(8) 0.0024(6) 0.0119(7) 0.0001(6)
C11 0.0330(9) 0.0419(10) 0.0286(9) 0.0040(7) 0.0068(7) -0.0008(7)
C12 0.0455(10) 0.0417(10) 0.0247(8) 0.0010(7) 0.0133(7) 0.0003(8)
C13 0.0402(9) 0.0348(9) 0.0348(9) 0.0020(7) 0.0210(8) 0.0027(7)
C14 0.0287(8) 0.0318(8) 0.0311(8) 0.0010(6) 0.0116(7) 0.0019(6)
C15 0.0293(8) 0.0357(9) 0.0234(8) -0.0026(6) 0.0031(6) -0.0076(7)
C16 0.0177(7) 0.0283(8) 0.0300(8) -0.0007(6) 0.0068(6) 0.0009(6)
C17 0.0273(8) 0.0334(9) 0.0305(9) 0.0004(6) 0.0066(7) -0.0019(6)
C18 0.0349(9) 0.0376(10) 0.0393(10) 0.0091(7) 0.0086(7) -0.0003(7)
C19 0.0402(10) 0.0265(9) 0.0562(12) 0.0044(8) 0.0113(8) -0.0008(7)
C20 0.0347(9) 0.0307(9) 0.0473(10) -0.0085(7) 0.0085(8) 0.0002(7)
C21 0.0260(8) 0.0319(8) 0.0318(8) -0.0031(7) 0.0084(7) 0.0014(6)

loop_
_atom_type_symbol
_atom_type_description
_atom_type_scat_dispersion_real
_atom_type_scat_dispersion_imag
_atom_type_scat_source
C C 0.0033 0.0016 'International Tables Vol C Tables 4.2.6.8 and 6.1.1.4'
H H 0.0000 0.0000 'International Tables Vol C Tables 4.2.6.8 and 6.1.1.4'
N N 0.0061 0.0033 'International Tables Vol C Tables 4.2.6.8 and 6.1.1.4'
P P 0.1023 0.0942 'International Tables Vol C Tables 4.2.6.8 and 6.1.1.4'

loop_
_geom_angle_atom_site_label_1
_geom_angle_atom_site_label_2
_geom_angle_atom_site_label_3
_geom_angle
N2 P1 N1 98.36(6)
N2 P1 N3 99.22(6)
N1 P1 N3 100.33(6)
C8 P2 C15 98.11(7)
C8 P2 C1 97.25(7)
C15 P2 C1 98.05(7)
C2 N1 C1 118.52(12)
C2 N1 P1 120.80(10)
C1 N1 P1 118.93(10)
C9 N2 C8 119.38(12)
C9 N2 P1 120.28(10)
C8 N2 P1 119.16(10)
C16 N3 C15 119.58(12)
C16 N3 P1 119.83(9)
C15 N3 P1 118.29(10)
N1 C1 P2 111.78(11)
C7 C2 C3 118.75(13)
C7 C2 N1 120.41(13)
C3 C2 N1 120.85(13)
C4 C3 C2 120.40(14)
C5 C4 C3 120.53(15)
C6 C5 C4 119.10(15)
C5 C6 C7 121.12(15)
C6 C7 C2 120.08(15)
N2 C8 P2 111.72(10)
C14 C9 C10 118.63(14)
C14 C9 N2 121.36(13)
C10 C9 N2 120.01(13)
C11 C10 C9 120.15(15)
C12 C11 C10 120.83(16)
C11 C12 C13 119.14(15)
C12 C13 C14 121.07(15)
C13 C14 C9 120.12(15)
N3 C15 P2 112.03(10)
C17 C16 C21 118.60(14)
C17 C16 N3 122.05(13)
C21 C16 N3 119.35(13)
C18 C17 C16 120.44(15)
C17 C18 C19 120.23(16)
C20 C19 C18 119.69(16)
C19 C20 C21 120.53(16)
C20 C21 C16 120.45(16)

loop_
_geom_bond_atom_site_label_1
_geom_bond_atom_site_label_2
_geom_bond_distance
P1 N2 1.7067(12)
P1 N1 1.7069(13)
P1 N3 1.7136(13)
P2 C8 1.8524(16)
P2 C15 1.8536(15)
P2 C1 1.8554(16)
N1 C2 1.4121(18)
N1 C1 1.4806(19)
N2 C9 1.4131(19)
N2 C8 1.4700(19)
N3 C16 1.414(2)
N3 C15 1.4708(18)
C2 C7 1.396(2)
C2 C3 1.397(2)
C3 C4 1.389(2)
C4 C5 1.385(2)
C5 C6 1.381(2)
C6 C7 1.387(2)
C9 C14 1.399(2)
C9 C10 1.403(2)
C10 C11 1.387(2)
C11 C12 1.382(2)
C12 C13 1.382(2)
C13 C14 1.385(2)
C16 C17 1.396(2)
C16 C21 1.400(2)
C17 C18 1.387(2)
C18 C19 1.387(3)
C19 C20 1.381(2)
C20 C21 1.381(2)
